data_2237231
loop_
_publ_author_name
'Jagadeesan, G.'
'Kannan, D.'
'Bakthadoss, M.'
'Aravindhan, S.'

_publ_section_title
;
 14-Ethoxy-4,6-dimethyl-9-phenyl-8,12-dioxa-4,6-diazatetracyclo[8.8.0.0^2,7^.0^13,18^]octadeca-2(7),13,15,17-tetraene-3,5,11-trione
;
_journal_coeditor_code SU2537
_journal_issue 1
_journal_name_full 'Acta Crystallographica Section E'
_journal_page_first o80
_journal_paper_doi 10.1107/S160053681205009X
_journal_volume 69
_journal_year 2013
_chemical_formula_moiety 'C23 H20 N2 O6'
_chemical_formula_sum 'C23 H20 N2 O6'
_chemical_formula_weight 420.41
_chemical_name_systematic
;
14-Ethoxy-4,6-dimethyl-9-phenyl-8,12-dioxa-4,6-
diazatetracyclo[8.8.0.0^2,7^.0^13,18^]octadeca-2(7),13,15,17-tetraene-
3,5,11-trione
;
_space_group_IT_number 14
_symmetry_cell_setting monoclinic
_symmetry_space_group_name_Hall '-P 2ybc'
_symmetry_space_group_name_H-M 'P 1 21/c 1'
_atom_sites_solution_hydrogens geom
_atom_sites_solution_primary direct
_atom_sites_solution_secondary difmap
_audit_creation_method SHELXL-97
_cell_angle_alpha 90.00
_cell_angle_beta 98.000(3)
_cell_angle_gamma 90.00
_cell_formula_units_Z 4
_cell_length_a 16.8362(9)
_cell_length_b 8.1692(4)
_cell_length_c 14.4400(8)
_cell_measurement_reflns_used 8834
_cell_measurement_temperature 293(2)
_cell_measurement_theta_max 31.20
_cell_measurement_theta_min 2.05
_cell_volume 1966.72(18)
_computing_cell_refinement 'APEX2 and SAINT (Bruker, 2004)'
_computing_data_collection 'APEX2 (Bruker, 2004)'
_computing_data_reduction 'SAINT and XPREP (Bruker, 2004)'
_computing_molecular_graphics '<i>ORTEP-3 for Windows</i> (Farrugia, 2012)'
_computing_publication_material '<i>PLATON</i> (Spek, 2009)'
_computing_structure_refinement '<i>SHELXL97</i> (Sheldrick, 2008)'
_computing_structure_solution '<i>SHELXS97</i> (Sheldrick, 2008)'
_diffrn_ambient_temperature 293(2)
_diffrn_measured_fraction_theta_full 0.996
_diffrn_measured_fraction_theta_max 0.996
_diffrn_measurement_device_type 'Bruker Kappa APEXII CCD'
_diffrn_measurement_method '\w and \f scan'
_diffrn_radiation_monochromator graphite
_diffrn_radiation_source 'fine-focus sealed tube'
_diffrn_radiation_type MoK\a
_diffrn_radiation_wavelength 0.71073
_diffrn_reflns_av_R_equivalents 0.0388
_diffrn_reflns_av_sigmaI/netI 0.0323
_diffrn_reflns_limit_h_max 21
_diffrn_reflns_limit_h_min -21
_diffrn_reflns_limit_k_max 10
_diffrn_reflns_limit_k_min -10
_diffrn_reflns_limit_l_max 16
_diffrn_reflns_limit_l_min -18
_diffrn_reflns_number 19858
_diffrn_reflns_theta_full 26.92
_diffrn_reflns_theta_max 26.92
_diffrn_reflns_theta_min 1.22
_diffrn_standards_decay_% 0
_exptl_absorpt_coefficient_mu 0.104
_exptl_absorpt_correction_T_max 0.9831
_exptl_absorpt_correction_T_min 0.9790
_exptl_absorpt_correction_type multi-scan
_exptl_absorpt_process_details '(SADABS; Bruker 2004)'
_exptl_crystal_colour colourless
_exptl_crystal_density_diffrn 1.420
_exptl_crystal_density_method 'not measured'
_exptl_crystal_description block
_exptl_crystal_F_000 880
_exptl_crystal_size_max 0.25
_exptl_crystal_size_mid 0.20
_exptl_crystal_size_min 0.20
_refine_diff_density_max 0.284
_refine_diff_density_min -0.187
_refine_ls_extinction_coef 0.0027(7)
_refine_ls_extinction_expression Fc^*^=kFc[1+0.001xFc^2^\l^3^/sin(2\q)]^-1/4^
_refine_ls_extinction_method '<i>SHELXL97</i> (Sheldrick, 2008)'
_refine_ls_goodness_of_fit_ref 1.036
_refine_ls_hydrogen_treatment constr
_refine_ls_matrix_type full
_refine_ls_number_parameters 281
_refine_ls_number_reflns 4247
_refine_ls_number_restraints 0
_refine_ls_restrained_S_all 1.036
_refine_ls_R_factor_all 0.0706
_refine_ls_R_factor_gt 0.0455
_refine_ls_shift/su_max 0.000
_refine_ls_shift/su_mean 0.000
_refine_ls_structure_factor_coef Fsqd
_refine_ls_weighting_details 'calc w=1/[\s^2^(Fo^2^)+(0.0545P)^2^+0.6922P] where P=(Fo^2^+2Fc^2^)/3'
_refine_ls_weighting_scheme calc
_refine_ls_wR_factor_gt 0.1161
_refine_ls_wR_factor_ref 0.1300
_reflns_number_gt 2943
_reflns_number_total 4247
_reflns_threshold_expression I>2\s(I)
_cod_data_source_file su2537.cif
_cod_data_source_block I
_cod_original_sg_symbol_H-M 'P 21/c'
_cod_database_code 2237231
_cod_database_fobs_code 2237231

loop_
_symmetry_equiv_pos_as_xyz
'x, y, z'
'-x, y+1/2, -z+1/2'
'-x, -y, -z'
'x, -y-1/2, z-1/2'

loop_
_atom_site_type_symbol
_atom_site_label
_atom_site_fract_x
_atom_site_fract_y
_atom_site_fract_z
_atom_site_U_iso_or_equiv
_atom_site_adp_type
_atom_site_calc_flag
_atom_site_refinement_flags
_atom_site_occupancy
_atom_site_symmetry_multiplicity
O O4 0.16385(8) 0.54434(17) 0.34721(9) 0.0456(4) Uani d . 1 1
O O2 0.22837(7) 0.36035(17) 0.07300(9) 0.0438(3) Uani d . 1 1
O O3 0.12638(8) 0.20829(18) 0.09730(10) 0.0513(4) Uani d . 1 1
O O6 0.41821(8) 0.2943(2) 0.41399(10) 0.0548(4) Uani d . 1 1
O O5 0.29499(10) 0.5286(2) 0.64093(10) 0.0632(4) Uani d . 1 1
N N1 0.23397(10) 0.5455(2) 0.49074(11) 0.0433(4) Uani d . 1 1
O O1 0.29820(9) 0.5214(2) -0.04780(10) 0.0547(4) Uani d . 1 1
N N2 0.35919(9) 0.4205(2) 0.52645(11) 0.0450(4) Uani d . 1 1
C C13 0.36037(11) 0.3696(2) 0.43419(13) 0.0412(4) Uani d . 1 1
C C11 0.23195(11) 0.4981(2) 0.39956(13) 0.0379(4) Uani d . 1 1
C C14 0.32631(10) 0.4522(2) 0.20279(13) 0.0369(4) Uani d . 1 1
C C10 0.29172(10) 0.4137(2) 0.36840(13) 0.0367(4) Uani d . 1 1
C C16 0.33429(11) 0.5327(2) 0.04229(14) 0.0427(5) Uani d . 1 1
C C20 0.17880(10) 0.2965(2) 0.13077(13) 0.0387(4) Uani d . 1 1
C C15 0.29621(10) 0.4502(2) 0.10910(13) 0.0378(4) Uani d . 1 1
C C9 0.28330(10) 0.3522(2) 0.26942(12) 0.0365(4) Uani d . 1 1
H H9 0.3045 0.2404 0.2707 0.044 Uiso calc R 1 1
C C8 0.19371(10) 0.3446(2) 0.23246(13) 0.0378(4) Uani d . 1 1
H H8 0.1691 0.2618 0.2685 0.045 Uiso calc R 1 1
C C7 0.15484(11) 0.5103(2) 0.24763(13) 0.0386(4) Uani d . 1 1
H H7 0.1821 0.5959 0.2164 0.046 Uiso calc R 1 1
C C1 0.06624(11) 0.5170(2) 0.21317(14) 0.0401(4) Uani d . 1 1
C C12 0.29624(12) 0.4995(3) 0.55866(14) 0.0460(5) Uani d . 1 1
C C22 0.16917(14) 0.6433(3) 0.52058(15) 0.0566(6) Uani d . 1 1
H H22A 0.1808 0.6647 0.5864 0.085 Uiso calc R 1 1
H H22C 0.1196 0.5842 0.5079 0.085 Uiso calc R 1 1
H H22B 0.1647 0.7450 0.4870 0.085 Uiso calc R 1 1
C C17 0.40429(12) 0.6166(3) 0.07246(15) 0.0515(5) Uani d . 1 1
H H17 0.4313 0.6705 0.0294 0.062 Uiso calc R 1 1
C C19 0.39570(11) 0.5407(3) 0.23118(15) 0.0478(5) Uani d . 1 1
H H19 0.4163 0.5459 0.2943 0.057 Uiso calc R 1 1
C C18 0.43425(12) 0.6208(3) 0.16645(16) 0.0555(6) Uani d . 1 1
H H18 0.4811 0.6785 0.1863 0.067 Uiso calc R 1 1
C C6 0.04019(13) 0.5835(3) 0.12795(15) 0.0547(6) Uani d . 1 1
H H6 0.0773 0.6274 0.0928 0.066 Uiso calc R 1 1
C C21 0.33837(15) 0.5946(3) -0.11801(15) 0.0631(6) Uani d . 1 1
H H21A 0.3071 0.5791 -0.1782 0.095 Uiso calc R 1 1
H H21B 0.3900 0.5445 -0.1174 0.095 Uiso calc R 1 1
H H21C 0.3451 0.7096 -0.1056 0.095 Uiso calc R 1 1
C C23 0.42923(13) 0.3828(3) 0.59566(16) 0.0614(6) Uani d . 1 1
H H23A 0.4690 0.3278 0.5654 0.092 Uiso calc R 1 1
H H23B 0.4132 0.3133 0.6434 0.092 Uiso calc R 1 1
H H23C 0.4513 0.4825 0.6234 0.092 Uiso calc R 1 1
C C2 0.01032(13) 0.4541(3) 0.26413(19) 0.0633(7) Uani d . 1 1
H H2 0.0267 0.4096 0.3230 0.076 Uiso calc R 1 1
C C4 -0.09540(13) 0.5224(3) 0.14226(19) 0.0647(7) Uani d . 1 1
H H4 -0.1496 0.5229 0.1181 0.078 Uiso calc R 1 1
C C5 -0.04080(15) 0.5868(3) 0.09263(18) 0.0679(7) Uani d . 1 1
H H5 -0.0575 0.6337 0.0345 0.082 Uiso calc R 1 1
C C3 -0.07031(14) 0.4565(3) 0.2283(2) 0.0738(8) Uani d . 1 1
H H3 -0.1077 0.4129 0.2631 0.089 Uiso calc R 1 1

loop_
_atom_site_aniso_label
_atom_site_aniso_U_11
_atom_site_aniso_U_22
_atom_site_aniso_U_33
_atom_site_aniso_U_12
_atom_site_aniso_U_13
_atom_site_aniso_U_23
O4 0.0445(7) 0.0561(8) 0.0357(7) 0.0139(6) 0.0034(6) -0.0044(6)
O2 0.0415(7) 0.0573(8) 0.0326(7) -0.0085(6) 0.0054(6) -0.0022(6)
O3 0.0488(8) 0.0552(8) 0.0481(9) -0.0117(7) 0.0006(7) -0.0065(7)
O6 0.0386(7) 0.0730(10) 0.0522(9) 0.0106(7) 0.0048(6) 0.0051(8)
O5 0.0691(10) 0.0884(12) 0.0320(8) -0.0072(9) 0.0067(7) -0.0053(8)
N1 0.0472(9) 0.0523(10) 0.0315(9) 0.0016(7) 0.0097(7) -0.0019(7)
O1 0.0533(8) 0.0768(10) 0.0347(8) -0.0044(7) 0.0084(6) 0.0080(7)
N2 0.0401(9) 0.0587(10) 0.0347(9) -0.0063(8) 0.0003(7) 0.0046(8)
C13 0.0382(10) 0.0483(11) 0.0371(11) -0.0051(9) 0.0049(8) 0.0061(9)
C11 0.0390(9) 0.0414(10) 0.0330(10) -0.0023(8) 0.0034(8) 0.0026(8)
C14 0.0316(9) 0.0449(10) 0.0352(10) 0.0033(8) 0.0079(7) -0.0010(8)
C10 0.0362(9) 0.0423(10) 0.0318(10) -0.0009(8) 0.0056(7) 0.0034(8)
C16 0.0411(10) 0.0526(11) 0.0354(11) 0.0044(9) 0.0088(8) 0.0028(9)
C20 0.0347(9) 0.0411(10) 0.0400(11) 0.0022(8) 0.0042(8) -0.0019(8)
C15 0.0325(9) 0.0444(10) 0.0371(11) 0.0014(8) 0.0071(8) -0.0011(8)
C9 0.0326(9) 0.0421(10) 0.0350(10) 0.0026(7) 0.0054(7) 0.0005(8)
C8 0.0351(9) 0.0427(10) 0.0363(10) -0.0020(8) 0.0068(7) 0.0015(8)
C7 0.0383(9) 0.0443(10) 0.0331(10) 0.0024(8) 0.0050(8) 0.0021(8)
C1 0.0372(10) 0.0419(10) 0.0414(11) 0.0068(8) 0.0059(8) -0.0018(8)
C12 0.0503(11) 0.0537(12) 0.0335(11) -0.0109(9) 0.0044(9) 0.0027(9)
C22 0.0682(14) 0.0626(14) 0.0412(12) 0.0153(11) 0.0158(10) -0.0050(10)
C17 0.0449(11) 0.0635(14) 0.0485(13) -0.0078(10) 0.0150(9) 0.0090(10)
C19 0.0376(10) 0.0648(13) 0.0407(11) -0.0063(9) 0.0049(8) -0.0020(10)
C18 0.0406(11) 0.0730(15) 0.0534(14) -0.0165(10) 0.0087(9) -0.0006(11)
C6 0.0477(11) 0.0738(15) 0.0412(12) 0.0026(11) 0.0020(9) 0.0061(11)
C21 0.0835(17) 0.0693(15) 0.0397(13) -0.0016(13) 0.0199(12) 0.0094(11)
C23 0.0477(12) 0.0874(17) 0.0450(13) -0.0090(12) -0.0078(10) 0.0099(12)
C2 0.0467(12) 0.0761(16) 0.0682(16) 0.0043(11) 0.0122(11) 0.0215(13)
C4 0.0387(11) 0.0757(16) 0.0765(18) 0.0069(11) -0.0033(12) -0.0295(14)
C5 0.0590(14) 0.0907(19) 0.0489(14) 0.0113(13) -0.0111(11) -0.0079(13)
C3 0.0445(12) 0.0807(18) 0.099(2) -0.0016(12) 0.0204(14) 0.0022(16)

loop_
_atom_type_symbol
_atom_type_description
_atom_type_scat_dispersion_real
_atom_type_scat_dispersion_imag
_atom_type_scat_source
C C 0.0033 0.0016 'International Tables Vol C Tables 4.2.6.8 and 6.1.1.4'
H H 0.0000 0.0000 'International Tables Vol C Tables 4.2.6.8 and 6.1.1.4'
N N 0.0061 0.0033 'International Tables Vol C Tables 4.2.6.8 and 6.1.1.4'
O O 0.0106 0.0060 'International Tables Vol C Tables 4.2.6.8 and 6.1.1.4'

loop_
_geom_angle_atom_site_label_1
_geom_angle_atom_site_label_2
_geom_angle_atom_site_label_3
_geom_angle
C11 O4 C7 117.97(14)
C20 O2 C15 120.75(14)
C11 N1 C12 121.34(17)
C11 N1 C22 121.18(16)
C12 N1 C22 117.46(17)
C16 O1 C21 117.29(17)
C12 N2 C13 125.11(16)
C12 N2 C23 116.86(17)
C13 N2 C23 118.00(17)
O6 C13 N2 119.66(17)
O6 C13 C10 124.30(18)
N2 C13 C10 116.04(17)
O4 C11 C10 125.25(17)
O4 C11 N1 111.64(16)
C10 C11 N1 123.11(17)
C15 C14 C19 118.45(18)
C15 C14 C9 118.22(16)
C19 C14 C9 123.30(17)
C11 C10 C13 118.49(17)
C11 C10 C9 120.83(16)
C13 C10 C9 120.39(16)
O1 C16 C17 125.70(18)
O1 C16 C15 116.05(17)
C17 C16 C15 118.25(18)
O3 C20 O2 117.79(17)
O3 C20 C8 124.59(18)
O2 C20 C8 117.62(15)
C14 C15 O2 122.90(16)
C14 C15 C16 121.94(17)
O2 C15 C16 115.09(16)
C10 C9 C14 115.59(15)
C10 C9 C8 107.66(14)
C14 C9 C8 109.55(14)
C10 C9 H9 107.9
C14 C9 H9 107.9
C8 C9 H9 107.9
C20 C8 C9 111.91(15)
C20 C8 C7 110.65(15)
C9 C8 C7 109.51(15)
C20 C8 H8 108.2
C9 C8 H8 108.2
C7 C8 H8 108.2
O4 C7 C1 106.40(15)
O4 C7 C8 108.85(14)
C1 C7 C8 114.07(15)
O4 C7 H7 109.1
C1 C7 H7 109.1
C8 C7 H7 109.1
C6 C1 C2 118.38(19)
C6 C1 C7 119.54(18)
C2 C1 C7 122.06(18)
O5 C12 N2 122.78(19)
O5 C12 N1 121.7(2)
N2 C12 N1 115.52(17)
N1 C22 H22A 109.5
N1 C22 H22C 109.5
H22A C22 H22C 109.5
N1 C22 H22B 109.5
H22A C22 H22B 109.5
H22C C22 H22B 109.5
C18 C17 C16 120.08(19)
C18 C17 H17 120.0
C16 C17 H17 120.0
C18 C19 C14 120.33(19)
C18 C19 H19 119.8
C14 C19 H19 119.8
C19 C18 C17 120.93(19)
C19 C18 H18 119.5
C17 C18 H18 119.5
C1 C6 C5 121.1(2)
C1 C6 H6 119.4
C5 C6 H6 119.4
O1 C21 H21A 109.5
O1 C21 H21B 109.5
H21A C21 H21B 109.5
O1 C21 H21C 109.5
H21A C21 H21C 109.5
H21B C21 H21C 109.5
N2 C23 H23A 109.5
N2 C23 H23B 109.5
H23A C23 H23B 109.5
N2 C23 H23C 109.5
H23A C23 H23C 109.5
H23B C23 H23C 109.5
C1 C2 C3 120.3(2)
C1 C2 H2 119.8
C3 C2 H2 119.8
C5 C4 C3 119.3(2)
C5 C4 H4 120.3
C3 C4 H4 120.3
C4 C5 C6 120.3(2)
C4 C5 H5 119.9
C6 C5 H5 119.9
C4 C3 C2 120.6(2)
C4 C3 H3 119.7
C2 C3 H3 119.7

loop_
_geom_bond_atom_site_label_1
_geom_bond_atom_site_label_2
_geom_bond_distance
O4 C11 1.337(2)
O4 C7 1.452(2)
O2 C20 1.363(2)
O2 C15 1.396(2)
O3 C20 1.189(2)
O6 C13 1.221(2)
O5 C12 1.215(2)
N1 C11 1.368(2)
N1 C12 1.384(3)
N1 C22 1.465(3)
O1 C16 1.360(2)
O1 C21 1.426(2)
N2 C12 1.376(3)
N2 C13 1.398(3)
N2 C23 1.468(2)
C13 C10 1.436(2)
C11 C10 1.348(3)
C14 C15 1.377(3)
C14 C19 1.386(3)
C14 C9 1.520(2)
C10 C9 1.503(3)
C16 C17 1.381(3)
C16 C15 1.403(3)
C20 C8 1.507(3)
C9 C8 1.530(2)
C9 H9 0.9800
C8 C7 1.533(3)
C8 H8 0.9800
C7 C1 1.506(2)
C7 H7 0.9800
C1 C6 1.361(3)
C1 C2 1.373(3)
C22 H22A 0.9600
C22 H22C 0.9600
C22 H22B 0.9600
C17 C18 1.381(3)
C17 H17 0.9300
C19 C18 1.376(3)
C19 H19 0.9300
C18 H18 0.9300
C6 C5 1.388(3)
C6 H6 0.9300
C21 H21A 0.9600
C21 H21B 0.9600
C21 H21C 0.9600
C23 H23A 0.9600
C23 H23B 0.9600
C23 H23C 0.9600
C2 C3 1.384(3)
C2 H2 0.9300
C4 C5 1.349(4)
C4 C3 1.366(4)
C4 H4 0.9300
C5 H5 0.9300
C3 H3 0.9300

loop_
_geom_hbond_atom_site_label_D
_geom_hbond_atom_site_label_H
_geom_hbond_atom_site_label_A
_geom_hbond_site_symmetry_A
_geom_hbond_distance_DH
_geom_hbond_distance_HA
_geom_hbond_distance_DA
_geom_hbond_angle_DHA
C4 H4 O1 3_565 0.93 2.59 3.514(3) 172
C5 H5 O3 3_565 0.93 2.45 3.361(3) 165
C18 H18 O6 2_655 0.93 2.56 3.215(3) 128
